data_1554012
loop_
_publ_author_name
'Sun, Xingxing'
'Zhang, Baicheng'
'Li, Xinyang'
'Trindle, Carl O.'
'Zhang, Guoqing'

_publ_section_title
;
 External Heavy-Atom Effect via Orbital Interactions Revealed by
 Single-Crystal X-ray Diffraction.
;
_journal_issue 29
_journal_name_full 'The journal of physical chemistry. A'
_journal_page_first 5791
_journal_page_last 5797
_journal_paper_doi 10.1021/acs.jpca.6b03867
_journal_volume 120
_journal_year 2016
_chemical_formula_sum 'C16 H16 Br N'
_chemical_formula_weight 302.21
_space_group_crystal_system orthorhombic
_space_group_IT_number 61
_space_group_name_Hall '-P 2ac 2ab'
_space_group_name_H-M_alt 'P b c a'
_atom_sites_solution_hydrogens geom
_audit_creation_method SHELXL-2013
_cell_angle_alpha 90
_cell_angle_beta 90
_cell_angle_gamma 90
_cell_formula_units_Z 8
_cell_length_a 16.0820(5)
_cell_length_b 7.6890(15)
_cell_length_c 22.6800(7)
_cell_measurement_reflns_used 4579
_cell_measurement_temperature 291(2)
_cell_measurement_theta_max 69.4345
_cell_measurement_theta_min 3.3662
_cell_volume 2804.5(6)
_computing_cell_refinement 'CrysAlisPro (Agilent Technologies)'
_computing_data_collection 'CrysAlisPro (Agilent Technologies)'
_computing_data_reduction 'CrysAlisPro (Agilent Technologies)'
_computing_molecular_graphics 'Ortep-3 (L. J. Farrugia, 2001)'
_computing_publication_material SHELXL-2013
_computing_structure_refinement 'SHELXL-2013 (Sheldrick, 2013)'
_computing_structure_solution 'SHELXS-97 (Sheldrick, 1997)'
_diffrn_ambient_temperature 291(2)
_diffrn_detector_area_resol_mean 15.9149
_diffrn_measured_fraction_theta_full 0.994
_diffrn_measured_fraction_theta_max 0.985
_diffrn_measurement_device_type 'Gemini S Ultra, Agilent Technologies'
_diffrn_measurement_method '\w scans'
_diffrn_radiation_type CuK\a
_diffrn_radiation_wavelength 1.54184
_diffrn_reflns_av_R_equivalents 0.0261
_diffrn_reflns_av_unetI/netI 0.0173
_diffrn_reflns_Laue_measured_fraction_full 0.994
_diffrn_reflns_Laue_measured_fraction_max 0.985
_diffrn_reflns_limit_h_max 16
_diffrn_reflns_limit_h_min -19
_diffrn_reflns_limit_k_max 5
_diffrn_reflns_limit_k_min -9
_diffrn_reflns_limit_l_max 27
_diffrn_reflns_limit_l_min -27
_diffrn_reflns_number 12784
_diffrn_reflns_point_group_measured_fraction_full 0.994
_diffrn_reflns_point_group_measured_fraction_max 0.985
_diffrn_reflns_theta_full 67.684
_diffrn_reflns_theta_max 69.561
_diffrn_reflns_theta_min 3.898
_diffrn_source 'Enhance Ultra (Cu) X-ray Source'
_exptl_absorpt_coefficient_mu 3.829
_exptl_absorpt_correction_T_max 1.00000
_exptl_absorpt_correction_T_min 0.54773
_exptl_absorpt_correction_type multi-scan
_exptl_absorpt_process_details
;
CrysAlisPro, Agilent Technologies,
Version 1.171.36.21 (release 14-08-2012 CrysAlis171 .NET)
(compiled Sep 14 2012,17:21:16)
Empirical absorption correction using spherical harmonics,
 implemented in SCALE3 ABSPACK scaling algorithm.
;
_exptl_crystal_density_diffrn 1.431
_exptl_crystal_F_000 1232
_exptl_crystal_size_max 0.360
_exptl_crystal_size_mid 0.350
_exptl_crystal_size_min 0.300
_refine_diff_density_max 0.408
_refine_diff_density_min -0.574
_refine_diff_density_rms 0.063
_refine_ls_extinction_method none
_refine_ls_goodness_of_fit_ref 1.036
_refine_ls_hydrogen_treatment constr
_refine_ls_matrix_type full
_refine_ls_number_parameters 163
_refine_ls_number_reflns 2596
_refine_ls_number_restraints 1
_refine_ls_restrained_S_all 1.040
_refine_ls_R_factor_all 0.0602
_refine_ls_R_factor_gt 0.0473
_refine_ls_shift/su_max 0.031
_refine_ls_shift/su_mean 0.004
_refine_ls_structure_factor_coef Fsqd
_refine_ls_weighting_details 'w=1/[\s^2^(Fo^2^)+(0.0654P)^2^+1.7500P] where P=(Fo^2^+2Fc^2^)/3'
_refine_ls_weighting_scheme calc
_refine_ls_wR_factor_gt 0.1242
_refine_ls_wR_factor_ref 0.1383
_reflns_Friedel_coverage 0.000
_reflns_number_gt 2009
_reflns_number_total 2596
_reflns_threshold_expression 'I > 2\s(I)'
_cod_data_source_file jp6b03867_si_005.cif
_cod_data_source_block shelxl
_cod_database_code 1554012
_shelx_space_group_comment
;
The symmetry employed for this shelxl refinement is uniquely defined
by the following loop, which should always be used as a source of
symmetry information in preference to the above space-group names.
They are only intended as comments.
;
_shelx_estimated_absorpt_t_min 0.339
_shelx_estimated_absorpt_t_max 0.393
_shelxl_version_number 2013-4

loop_
_space_group_symop_operation_xyz
'x, y, z'
'-x+1/2, -y, z+1/2'
'x+1/2, -y+1/2, -z'
'-x, y+1/2, -z+1/2'
'-x, -y, -z'
'x-1/2, y, -z-1/2'
'-x-1/2, y-1/2, z'
'x, -y-1/2, z-1/2'

loop_
_atom_site_label
_atom_site_type_symbol
_atom_site_fract_x
_atom_site_fract_y
_atom_site_fract_z
_atom_site_U_iso_or_equiv
_atom_site_adp_type
_atom_site_occupancy
_atom_site_site_symmetry_order
_atom_site_calc_flag
_atom_site_refinement_flags_posn
_atom_site_refinement_flags_adp
Br1 Br 0.64917(3) -0.67768(6) 0.01111(3) 0.1041(3) Uani 1 1 d . U
N1 N 0.56808(16) 0.0428(3) 0.13376(11) 0.0600(6) Uani 1 1 d . .
C12 C 0.60284(19) 0.1325(4) 0.18059(13) 0.0571(7) Uani 1 1 d . .
C7 C 0.5472(2) 0.2630(4) 0.19897(14) 0.0613(8) Uani 1 1 d . .
C6 C 0.4753(2) 0.2516(4) 0.16098(15) 0.0659(8) Uani 1 1 d . .
C1 C 0.4907(2) 0.1131(4) 0.12147(14) 0.0635(7) Uani 1 1 d . .
C13 C 0.6069(2) -0.1014(4) 0.10271(14) 0.0673(8) Uani 1 1 d . .
H13A H 0.6659 -0.0784 0.0988 0.081 Uiso 1 1 calc R U
H13B H 0.5836 -0.1088 0.0633 0.081 Uiso 1 1 calc R U
C11 C 0.6789(2) 0.1091(4) 0.20785(15) 0.0679(8) Uani 1 1 d . .
H11 H 0.7157 0.0234 0.1954 0.081 Uiso 1 1 calc R U
C5 C 0.4012(3) 0.3443(6) 0.1561(2) 0.0921(13) Uani 1 1 d . .
H5 H 0.3900 0.4373 0.1810 0.111 Uiso 1 1 calc R U
C9 C 0.6435(3) 0.3457(6) 0.2731(2) 0.0918(13) Uani 1 1 d . .
H9 H 0.6581 0.4167 0.3046 0.110 Uiso 1 1 calc R U
C10 C 0.6980(3) 0.2176(5) 0.25418(17) 0.0840(10) Uani 1 1 d . .
H10 H 0.7488 0.2047 0.2733 0.101 Uiso 1 1 calc R U
C8 C 0.5689(3) 0.3687(4) 0.24596(17) 0.0788(10) Uani 1 1 d . .
H8 H 0.5327 0.4549 0.2589 0.095 Uiso 1 1 calc R U
C15 C 0.6404(2) -0.4258(5) 0.10085(18) 0.0786(10) Uani 1 1 d . .
H15A H 0.6945 -0.3864 0.0874 0.094 Uiso 1 1 calc R U
H15B H 0.6488 -0.5223 0.1277 0.094 Uiso 1 1 calc R U
C14 C 0.5950(2) -0.2744(4) 0.13360(17) 0.0790(10) Uani 1 1 d . .
H14A H 0.5360 -0.3003 0.1359 0.095 Uiso 1 1 calc R U
H14B H 0.6162 -0.2660 0.1735 0.095 Uiso 1 1 calc R U
C2 C 0.4339(2) 0.0642(6) 0.07871(16) 0.0852(11) Uani 1 1 d . .
H2 H 0.4444 -0.0278 0.0532 0.102 Uiso 1 1 calc R U
C16 C 0.5913(3) -0.4831(5) 0.05066(18) 0.0863(10) Uani 1 1 d . U
H16A H 0.5839 -0.3876 0.0232 0.104 Uiso 1 1 calc R U
H16B H 0.5368 -0.5207 0.0639 0.104 Uiso 1 1 calc R U
C3 C 0.3609(3) 0.1584(8) 0.0757(2) 0.1116(18) Uani 1 1 d . .
H3 H 0.3214 0.1286 0.0475 0.134 Uiso 1 1 calc R U
C4 C 0.3446(3) 0.2955(8) 0.1135(3) 0.114(2) Uani 1 1 d . .
H4 H 0.2947 0.3559 0.1101 0.137 Uiso 1 1 calc R U

loop_
_atom_site_aniso_label
_atom_site_aniso_U_11
_atom_site_aniso_U_22
_atom_site_aniso_U_33
_atom_site_aniso_U_23
_atom_site_aniso_U_13
_atom_site_aniso_U_12
Br1 0.1255(5) 0.0742(3) 0.1127(4) -0.0217(2) 0.0386(3) -0.0021(2)
N1 0.0688(15) 0.0545(13) 0.0567(13) -0.0051(11) 0.0063(11) 0.0025(12)
C12 0.0645(17) 0.0497(14) 0.0573(16) -0.0001(13) 0.0119(14) -0.0034(13)
C7 0.0728(19) 0.0475(14) 0.0635(17) 0.0024(13) 0.0222(15) -0.0032(14)
C6 0.0683(19) 0.0633(17) 0.0661(19) 0.0144(15) 0.0200(15) 0.0072(16)
C1 0.0677(18) 0.0685(18) 0.0545(16) 0.0106(15) 0.0076(14) -0.0041(15)
C13 0.084(2) 0.0562(17) 0.0612(17) -0.0068(14) 0.0138(16) 0.0008(16)
C11 0.0640(18) 0.0697(19) 0.0699(19) -0.0003(16) 0.0072(15) -0.0025(16)
C5 0.087(3) 0.099(3) 0.091(3) 0.029(2) 0.034(2) 0.030(2)
C9 0.110(3) 0.088(3) 0.077(2) -0.023(2) 0.012(2) -0.031(2)
C10 0.080(2) 0.096(3) 0.077(2) -0.004(2) -0.0011(19) -0.023(2)
C8 0.099(3) 0.0610(18) 0.076(2) -0.0129(17) 0.029(2) -0.0075(19)
C15 0.076(2) 0.071(2) 0.088(2) 0.0077(19) 0.0002(18) -0.0028(18)
C14 0.101(3) 0.0622(19) 0.074(2) -0.0029(17) 0.015(2) -0.0016(19)
C2 0.079(2) 0.112(3) 0.064(2) 0.013(2) -0.0001(18) -0.006(2)
C16 0.093(3) 0.077(2) 0.089(3) -0.0091(19) 0.010(2) -0.0008(18)
C3 0.083(3) 0.171(5) 0.081(3) 0.044(3) -0.003(2) -0.004(3)
C4 0.078(3) 0.164(5) 0.100(4) 0.055(4) 0.019(3) 0.038(3)

loop_
_atom_type_symbol
_atom_type_description
_atom_type_scat_dispersion_real
_atom_type_scat_dispersion_imag
_atom_type_scat_source
C C 0.0181 0.0091 'International Tables Vol C Tables 4.2.6.8 and 6.1.1.4'
H H 0.0000 0.0000 'International Tables Vol C Tables 4.2.6.8 and 6.1.1.4'
N N 0.0311 0.0180 'International Tables Vol C Tables 4.2.6.8 and 6.1.1.4'
Br Br -0.6763 1.2805 'International Tables Vol C Tables 4.2.6.8 and 6.1.1.4'

loop_
_geom_angle_atom_site_label_1
_geom_angle_atom_site_label_2
_geom_angle_atom_site_label_3
_geom_angle
C12 N1 C1 108.8(2)
C12 N1 C13 125.3(3)
C1 N1 C13 125.8(3)
C11 C12 N1 129.5(3)
C11 C12 C7 121.5(3)
N1 C12 C7 109.0(3)
C8 C7 C12 119.0(3)
C8 C7 C6 134.1(3)
C12 C7 C6 106.8(3)
C5 C6 C1 119.0(4)
C5 C6 C7 134.6(4)
C1 C6 C7 106.5(3)
N1 C1 C2 128.9(3)
N1 C1 C6 108.9(3)
C2 C1 C6 122.2(3)
N1 C13 C14 113.0(3)
N1 C13 H13A 109.0
C14 C13 H13A 109.0
N1 C13 H13B 109.0
C14 C13 H13B 109.0
H13A C13 H13B 107.8
C10 C11 C12 117.4(3)
C10 C11 H11 121.3
C12 C11 H11 121.3
C4 C5 C6 118.8(4)
C4 C5 H5 120.6
C6 C5 H5 120.6
C8 C9 C10 120.7(4)
C8 C9 H9 119.6
C10 C9 H9 119.6
C11 C10 C9 121.7(4)
C11 C10 H10 119.2
C9 C10 H10 119.2
C9 C8 C7 119.6(3)
C9 C8 H8 120.2
C7 C8 H8 120.2
C16 C15 C14 110.1(3)
C16 C15 H15A 109.6
C14 C15 H15A 109.6
C16 C15 H15B 109.6
C14 C15 H15B 109.6
H15A C15 H15B 108.2
C13 C14 C15 112.0(3)
C13 C14 H14A 109.2
C15 C14 H14A 109.2
C13 C14 H14B 109.2
C15 C14 H14B 109.2
H14A C14 H14B 107.9
C3 C2 C1 117.0(4)
C3 C2 H2 121.5
C1 C2 H2 121.5
C15 C16 Br1 109.2(3)
C15 C16 H16A 109.8
Br1 C16 H16A 109.8
C15 C16 H16B 109.8
Br1 C16 H16B 109.8
H16A C16 H16B 108.3
C2 C3 C4 121.9(5)
C2 C3 H3 119.0
C4 C3 H3 119.0
C5 C4 C3 121.1(4)
C5 C4 H4 119.4
C3 C4 H4 119.4

loop_
_geom_bond_atom_site_label_1
_geom_bond_atom_site_label_2
_geom_bond_distance
Br1 C16 1.977(4)
N1 C12 1.384(4)
N1 C1 1.385(4)
N1 C13 1.454(4)
C12 C11 1.382(5)
C12 C7 1.408(4)
C7 C8 1.385(5)
C7 C6 1.444(5)
C6 C5 1.393(5)
C6 C1 1.414(5)
C1 C2 1.384(5)
C13 C14 1.515(5)
C13 H13A 0.9700
C13 H13B 0.9700
C11 C10 1.377(5)
C11 H11 0.9300
C5 C4 1.378(7)
C5 H5 0.9300
C9 C8 1.359(6)
C9 C10 1.386(6)
C9 H9 0.9300
C10 H10 0.9300
C8 H8 0.9300
C15 C16 1.454(5)
C15 C14 1.563(5)
C15 H15A 0.9700
C15 H15B 0.9700
C14 H14A 0.9700
C14 H14B 0.9700
C2 C3 1.381(6)
C2 H2 0.9300
C16 H16A 0.9700
C16 H16B 0.9700
C3 C4 1.384(8)
C3 H3 0.9300
C4 H4 0.9300

loop_
_geom_torsion_atom_site_label_1
_geom_torsion_atom_site_label_2
_geom_torsion_atom_site_label_3
_geom_torsion_atom_site_label_4
_geom_torsion
C1 N1 C12 C11 -179.7(3)
C13 N1 C12 C11 0.2(5)
C1 N1 C12 C7 0.0(3)
C13 N1 C12 C7 179.9(3)
C11 C12 C7 C8 -0.8(4)
N1 C12 C7 C8 179.4(3)
C11 C12 C7 C6 179.4(3)
N1 C12 C7 C6 -0.3(3)
C8 C7 C6 C5 1.6(6)
C12 C7 C6 C5 -178.7(4)
C8 C7 C6 C1 -179.2(3)
C12 C7 C6 C1 0.4(3)
C12 N1 C1 C2 -179.6(3)
C13 N1 C1 C2 0.5(5)
C12 N1 C1 C6 0.3(3)
C13 N1 C1 C6 -179.6(3)
C5 C6 C1 N1 178.9(3)
C7 C6 C1 N1 -0.4(3)
C5 C6 C1 C2 -1.2(5)
C7 C6 C1 C2 179.5(3)
C12 N1 C13 C14 82.9(4)
C1 N1 C13 C14 -97.2(4)
N1 C12 C11 C10 -179.8(3)
C7 C12 C11 C10 0.6(5)
C1 C6 C5 C4 1.2(5)
C7 C6 C5 C4 -179.7(4)
C12 C11 C10 C9 0.0(5)
C8 C9 C10 C11 -0.3(6)
C10 C9 C8 C7 0.0(6)
C12 C7 C8 C9 0.5(5)
C6 C7 C8 C9 -179.8(4)
N1 C13 C14 C15 -177.5(3)
C16 C15 C14 C13 -79.7(4)
N1 C1 C2 C3 -179.5(3)
C6 C1 C2 C3 0.6(5)
C14 C15 C16 Br1 -178.9(2)
C1 C2 C3 C4 0.0(6)
C6 C5 C4 C3 -0.6(6)
C2 C3 C4 C5 0.0(7)
